data_7222381
loop_
_publ_author_name
'Kumar, Ashish'
'Kumar, Amit'
'Dubey, Mrigendra'
'Biswas, Arnab'
'Pandey, Shankar'

_publ_section_title
;
 Detection of Copper (II) and Aluminium (III) by a new bis-benzimidazole
 Schiff base in aqueous media via distinct routes
;
_journal_name_full 'RSC Adv.'
_journal_paper_doi 10.1039/C5RA18566A
_journal_year 2015
_chemical_formula_sum 'C25.78 H18.67 N4.44 O2.67'
_chemical_formula_weight 433.34
_chemical_name_systematic
;
 ?
;
_space_group_IT_number 142
_symmetry_space_group_name_Hall '-I 4bd 2c'
_symmetry_space_group_name_H-M 'I 41/a c d :2'
_atom_sites_solution_hydrogens geom
_atom_sites_solution_primary direct
_atom_sites_solution_secondary difmap
_audit_creation_method SHELXL-97
_cell_angle_alpha 90.00
_cell_angle_beta 90.00
_cell_angle_gamma 90.00
_cell_formula_units_Z 18
_cell_length_a 28.2864(11)
_cell_length_b 28.2864(11)
_cell_length_c 13.3571(7)
_cell_measurement_temperature 293(2)
_cell_volume 10687.3(8)
_computing_structure_refinement 'SHELXL-97 (Sheldrick, 1997)'
_diffrn_ambient_temperature 293(2)
_diffrn_measured_fraction_theta_full 0.995
_diffrn_measured_fraction_theta_max 0.996
_diffrn_radiation_monochromator graphite
_diffrn_radiation_source 'fine-focus sealed tube'
_diffrn_radiation_type CuK\a
_diffrn_radiation_wavelength 1.54184
_diffrn_reflns_av_R_equivalents 0.0489
_diffrn_reflns_av_sigmaI/netI 0.0263
_diffrn_reflns_limit_h_max 33
_diffrn_reflns_limit_h_min -32
_diffrn_reflns_limit_k_max 33
_diffrn_reflns_limit_k_min -32
_diffrn_reflns_limit_l_max 13
_diffrn_reflns_limit_l_min -15
_diffrn_reflns_number 12797
_diffrn_reflns_theta_full 66.27
_diffrn_reflns_theta_max 66.27
_diffrn_reflns_theta_min 3.12
_exptl_absorpt_coefficient_mu 0.658
_exptl_absorpt_correction_T_max 0.9371
_exptl_absorpt_correction_T_min 0.8269
_exptl_crystal_density_diffrn 1.212
_exptl_crystal_density_method 'not measured'
_exptl_crystal_F_000 4064
_exptl_crystal_size_max 0.30
_exptl_crystal_size_mid 0.20
_exptl_crystal_size_min 0.10
_refine_diff_density_max 0.683
_refine_diff_density_min -0.749
_refine_diff_density_rms 0.071
_refine_ls_extinction_coef 0.00001(4)
_refine_ls_extinction_expression Fc^*^=kFc[1+0.001xFc^2^\l^3^/sin(2\q)]^-1/4^
_refine_ls_extinction_method SHELXL
_refine_ls_goodness_of_fit_ref 1.040
_refine_ls_hydrogen_treatment mixed
_refine_ls_matrix_type full
_refine_ls_number_parameters 186
_refine_ls_number_reflns 2335
_refine_ls_number_restraints 31
_refine_ls_restrained_S_all 1.067
_refine_ls_R_factor_all 0.1009
_refine_ls_R_factor_gt 0.0868
_refine_ls_shift/su_max 0.753
_refine_ls_shift/su_mean 0.011
_refine_ls_structure_factor_coef Fsqd
_refine_ls_weighting_details 'calc w=1/[\s^2^(Fo^2^)+(0.1666P)^2^+20.9487P] where P=(Fo^2^+2Fc^2^)/3'
_refine_ls_weighting_scheme calc
_refine_ls_wR_factor_gt 0.2502
_refine_ls_wR_factor_ref 0.2672
_reflns_number_gt 1872
_reflns_number_total 2335
_reflns_threshold_expression >2sigma(I)
_cod_data_source_file c5ra18566a4.cif
_cod_data_source_block dsak-50_rep
_cod_database_code 7222381

loop_
_symmetry_equiv_pos_as_xyz
'x, y, z'
'-y+1/4, x+3/4, z+1/4'
'-x, -y+1/2, z'
'y+1/4, -x+1/4, z+3/4'
'x, -y, -z+1/2'
'-x+1/2, y, -z'
'y+3/4, x+1/4, -z+1/4'
'-y+1/4, -x+1/4, -z+1/4'
'x+1/2, y+1/2, z+1/2'
'-y+3/4, x+5/4, z+3/4'
'-x+1/2, -y+1, z+1/2'
'y+3/4, -x+3/4, z+5/4'
'x+1/2, -y+1/2, -z+1'
'-x+1, y+1/2, -z+1/2'
'y+5/4, x+3/4, -z+3/4'
'-y+3/4, -x+3/4, -z+3/4'
'-x, -y, -z'
'y-1/4, -x-3/4, -z-1/4'
'x, y-1/2, -z'
'-y-1/4, x-1/4, -z-3/4'
'-x, y, z-1/2'
'x-1/2, -y, z'
'-y-3/4, -x-1/4, z-1/4'
'y-1/4, x-1/4, z-1/4'
'-x+1/2, -y+1/2, -z+1/2'
'y+1/4, -x-1/4, -z+1/4'
'x+1/2, y, -z+1/2'
'-y+1/4, x+1/4, -z-1/4'
'-x+1/2, y+1/2, z'
'x, -y+1/2, z+1/2'
'-y-1/4, -x+1/4, z+1/4'
'y+1/4, x+1/4, z+1/4'

loop_
_atom_site_label
_atom_site_type_symbol
_atom_site_fract_x
_atom_site_fract_y
_atom_site_fract_z
_atom_site_U_iso_or_equiv
_atom_site_adp_type
_atom_site_occupancy
_atom_site_symmetry_multiplicity
_atom_site_calc_flag
_atom_site_refinement_flags
N2 N 0.37859(9) 0.56788(10) 0.53039(18) 0.0416(7) Uani 1 1 d .
H1B H 0.3838 0.5405 0.5562 0.050 Uiso 1 1 calc R
N1 N 0.33924(10) 0.62706(10) 0.45797(19) 0.0415(7) Uani 1 1 d .
C1 C 0.2500 0.58043(16) 0.5000 0.0356(10) Uani 1 2 d S
H1 H 0(154) 0.6133(19) 1(154) 0.043 Uiso 1 2 calc S
C2 C 0.29284(11) 0.55627(11) 0.49736(19) 0.0362(8) Uani 1 1 d .
C4 C 0.2500 0.48209(16) 0.5000 0.0423(11) Uani 1 2 d S
C3 C 0.29259(12) 0.50696(11) 0.4983(2) 0.0404(8) Uani 1 1 d .
H3 H 0.3211 0.4905 0.4977 0.048 Uiso 1 1 calc R
C11 C 0.41109(12) 0.60372(13) 0.5188(2) 0.0448(8) Uani 1 1 d .
C5 C 0.33685(11) 0.58384(12) 0.4935(2) 0.0371(7) Uani 1 1 d .
C6 C 0.38617(12) 0.64064(13) 0.4719(2) 0.0441(8) Uani 1 1 d .
C7 C 0.40950(14) 0.68271(14) 0.4481(3) 0.0562(10) Uani 1 1 d .
H7 H 0.3938 0.7073 0.4159 0.067 Uiso 1 1 calc R
C10 C 0.45832(13) 0.60754(16) 0.5449(3) 0.0571(10) Uani 1 1 d .
H10 H 0.4744 0.5830 0.5764 0.069 Uiso 1 1 calc R
N3 N 0.2500 0.43283(18) 0.5000 0.0773(19) Uani 1 2 d S
C9 C 0.48018(15) 0.64987(18) 0.5216(3) 0.0694(13) Uani 1 1 d .
H9 H 0.5118 0.6540 0.5383 0.083 Uiso 1 1 calc R
C8 C 0.45625(15) 0.68649(16) 0.4738(3) 0.0658(11) Uani 1 1 d .
H8 H 0.4724 0.7143 0.4590 0.079 Uiso 1 1 calc R
C12 C 0.2745(3) 0.4042(3) 0.5103(4) 0.0481(16) Uani 0.50 1 d PU
O2 O 0.27198(10) 0.65692(10) 0.3293(2) 0.0710(10) Uani 1 1 d .
C17 C 0.29098(16) 0.68924(15) 0.2592(3) 0.0665(12) Uani 1 1 d .
O1 O 0.3170(2) 0.3605(2) 0.5246(4) 0.0618(14) Uani 0.50 1 d P
C16 C 0.2500 0.2549(2) 0.5000 0.080(2) Uani 1 2 d SU
H16 H 0(153) 0.222(3) 1(153) 0.096 Uiso 1 2 calc S
C15 C 0.2913(3) 0.2794(2) 0.5168(3) 0.0975(19) Uani 1 1 d U
H15 H 0.3195 0.2632 0.5281 0.117 Uiso 1 1 calc R
C14 C 0.2906(4) 0.3279(2) 0.5167(4) 0.140(3) Uani 1 1 d U
C13 C 0.2500 0.3527(3) 0.5000 0.163(5) Uani 1 2 d SU

loop_
_atom_site_aniso_label
_atom_site_aniso_U_11
_atom_site_aniso_U_22
_atom_site_aniso_U_33
_atom_site_aniso_U_23
_atom_site_aniso_U_13
_atom_site_aniso_U_12
N2 0.0424(15) 0.0536(16) 0.0289(13) 0.0101(11) 0.0042(11) 0.0077(12)
N1 0.0453(15) 0.0474(16) 0.0318(13) 0.0043(11) -0.0034(11) -0.0003(12)
C1 0.049(2) 0.036(2) 0.0217(19) 0.000 -0.0039(16) 0.000
C2 0.0469(18) 0.0423(17) 0.0194(14) 0.0022(11) -0.0012(11) 0.0034(13)
C4 0.070(3) 0.039(2) 0.018(2) 0.000 0.0044(18) 0.000
C3 0.057(2) 0.0448(18) 0.0193(13) 0.0023(12) 0.0039(13) 0.0091(14)
C11 0.0427(18) 0.062(2) 0.0292(15) 0.0060(14) 0.0050(13) 0.0046(15)
C5 0.0409(16) 0.0495(18) 0.0208(14) 0.0026(12) -0.0004(11) 0.0053(13)
C6 0.0452(18) 0.055(2) 0.0324(16) -0.0012(14) 0.0005(13) -0.0017(14)
C7 0.057(2) 0.054(2) 0.058(2) 0.0024(17) 0.0005(17) -0.0066(17)
C10 0.0406(19) 0.086(3) 0.0452(19) 0.0061(19) 0.0024(15) 0.0046(18)
N3 0.166(6) 0.039(3) 0.027(2) 0.000 0.023(3) 0.000
C9 0.044(2) 0.102(4) 0.063(3) 0.001(2) 0.0024(18) -0.008(2)
C8 0.057(2) 0.072(3) 0.069(3) 0.000(2) 0.004(2) -0.015(2)
C12 0.068(4) 0.058(4) 0.018(3) -0.002(3) 0.001(3) 0.006(3)
O2 0.0729(18) 0.0671(17) 0.0730(19) 0.0363(14) -0.0367(15) -0.0308(14)
C17 0.083(3) 0.064(2) 0.052(2) 0.0217(19) -0.016(2) -0.019(2)
O1 0.070(4) 0.062(3) 0.053(3) -0.004(2) -0.002(3) -0.008(3)
C16 0.152(7) 0.047(3) 0.041(3) 0.000 0.004(4) 0.000
C15 0.173(6) 0.079(3) 0.040(2) -0.007(2) 0.012(3) -0.028(3)
C14 0.305(11) 0.073(3) 0.041(3) -0.017(3) 0.044(4) -0.076(5)
C13 0.410(17) 0.037(4) 0.041(4) 0.000 0.075(7) 0.000

loop_
_atom_type_symbol
_atom_type_description
_atom_type_scat_dispersion_real
_atom_type_scat_dispersion_imag
_atom_type_scat_source
C C 0.0181 0.0091 'International Tables Vol C Tables 4.2.6.8 and 6.1.1.4'
H H 0.0000 0.0000 'International Tables Vol C Tables 4.2.6.8 and 6.1.1.4'
N N 0.0311 0.0180 'International Tables Vol C Tables 4.2.6.8 and 6.1.1.4'
O O 0.0492 0.0322 'International Tables Vol C Tables 4.2.6.8 and 6.1.1.4'

loop_
_geom_angle_atom_site_label_1
_geom_angle_atom_site_label_2
_geom_angle_atom_site_label_3
_geom_angle
_geom_angle_site_symmetry_1
_geom_angle_site_symmetry_3
C5 N2 C11 107.2(3) . .
C5 N1 C6 104.9(3) . .
C2 C1 C2 121.2(4) . 6_556
C1 C2 C3 119.1(3) . .
C1 C2 C5 118.5(3) . .
C3 C2 C5 122.4(3) . .
C3 C4 C3 119.4(4) 6_556 .
C3 C4 N3 120.3(2) 6_556 .
C3 C4 N3 120.3(2) . .
C4 C3 C2 120.6(3) . .
N2 C11 C10 132.3(3) . .
N2 C11 C6 105.2(3) . .
C10 C11 C6 122.5(4) . .
N1 C5 N2 113.4(3) . .
N1 C5 C2 123.4(3) . .
N2 C5 C2 123.2(3) . .
N1 C6 C7 130.8(3) . .
N1 C6 C11 109.4(3) . .
C7 C6 C11 119.8(3) . .
C8 C7 C6 117.7(4) . .
C11 C10 C9 116.2(4) . .
C12 N3 C12 82.2(9) . 6_556
C12 N3 C4 138.9(4) . .
C12 N3 C4 138.9(4) 6_556 .
C10 C9 C8 122.0(4) . .
C7 C8 C9 121.7(4) . .
N3 C12 C12 48.9(4) . 6_556
N3 C12 C13 113.1(6) . .
C12 C12 C13 64.2(3) 6_556 .
N3 C12 O1 176.2(7) . .
C12 C12 O1 134.5(3) 6_556 .
C13 C12 O1 70.4(4) . .
C14 O1 C12 96.2(7) . .
C15 C16 C15 119.7(7) 6_556 .
C16 C15 C14 119.3(8) . .
O1 C14 C13 98.2(6) . .
O1 C14 C15 139.9(12) . .
C13 C14 C15 121.9(9) . .
C14 C13 C14 118.0(8) 6_556 .
C14 C13 C12 95.2(4) 6_556 6_556
C14 C13 C12 146.9(6) . 6_556
C14 C13 C12 146.9(6) 6_556 .
C14 C13 C12 95.2(4) . .
C12 C13 C12 51.7(6) 6_556 .

loop_
_geom_bond_atom_site_label_1
_geom_bond_atom_site_label_2
_geom_bond_distance
_geom_bond_site_symmetry_2
N2 C5 1.357(4) .
N2 C11 1.377(5) .
N1 C5 1.313(4) .
N1 C6 1.395(4) .
C1 C2 1.392(4) .
C1 C2 1.392(4) 6_556
C2 C3 1.395(4) .
C2 C5 1.470(4) .
C4 C3 1.395(4) 6_556
C4 C3 1.395(4) .
C4 N3 1.393(7) .
C11 C10 1.385(5) .
C11 C6 1.407(5) .
C6 C7 1.397(5) .
C7 C8 1.371(6) .
C10 C9 1.383(6) .
N3 C12 1.074(8) .
N3 C12 1.074(8) 6_556
C9 C8 1.392(7) .
C12 C12 1.411(16) 6_556
C12 C13 1.619(11) .
C12 O1 1.735(10) .
O2 C17 1.415(5) .
O1 C14 1.192(9) .
C16 C15 1.377(7) 6_556
C16 C15 1.377(7) .
C15 C14 1.371(8) .
C14 C13 1.365(10) .
C13 C14 1.365(10) 6_556
C13 C12 1.619(11) 6_556
